data_7232454
loop_
_publ_author_name
'Baudron, St\'ephane A.'
'Chevreau, Hubert'

_publ_section_title
;
 Revisiting Ag--\p interactions with bis((pyrrol-2-yl)methylene)hydrazine:
 CC versus CN bond complexation
;
_journal_issue 12
_journal_name_full CrystEngComm
_journal_page_first 1853
_journal_paper_doi 10.1039/C9CE00168A
_journal_volume 21
_journal_year 2019
_chemical_formula_sum 'C12 H14 Ag2 F6 N4 O8 S2'
_chemical_formula_weight 736.13
_space_group_crystal_system triclinic
_space_group_IT_number 2
_space_group_name_Hall '-P 1'
_space_group_name_H-M_alt 'P -1'
_symmetry_space_group_name_Hall '-P 1'
_symmetry_space_group_name_H-M 'P -1'
_atom_sites_solution_hydrogens mixed
_audit_creation_method SHELXL-2016/6
_audit_update_record
;
2019-01-27 deposited with the CCDC.    2019-03-01 downloaded from the CCDC.
;
_cell_angle_alpha 63.173(2)
_cell_angle_beta 82.885(2)
_cell_angle_gamma 89.971(2)
_cell_formula_units_Z 1
_cell_length_a 6.1112(3)
_cell_length_b 9.5660(5)
_cell_length_c 10.6221(6)
_cell_measurement_reflns_used 9755
_cell_measurement_temperature 173(2)
_cell_measurement_theta_max 29.87
_cell_measurement_theta_min 2.39
_cell_volume 548.79(5)
_computing_cell_refinement 'Bruker SAINT'
_computing_data_collection 'Bruker APEX2'
_computing_data_reduction 'Bruker SAINT'
_computing_molecular_graphics 'Bruker SHELXTL'
_computing_publication_material 'Bruker SHELXTL'
_computing_structure_refinement 'SHELXL-2014 (Sheldrick 2014)'
_computing_structure_solution 'SHELXS-97 (Sheldrick 2008)'
_diffrn_ambient_temperature 173(2)
_diffrn_measured_fraction_theta_full 1.000
_diffrn_measured_fraction_theta_max 0.996
_diffrn_measurement_device_type 'Bruker APEX-II CCD'
_diffrn_measurement_method '\f and \w scans'
_diffrn_radiation_type MoK\a
_diffrn_radiation_wavelength 0.71073
_diffrn_reflns_av_R_equivalents 0.0649
_diffrn_reflns_av_unetI/netI 0.0249
_diffrn_reflns_Laue_measured_fraction_full 1.000
_diffrn_reflns_Laue_measured_fraction_max 0.996
_diffrn_reflns_limit_h_max 8
_diffrn_reflns_limit_h_min -8
_diffrn_reflns_limit_k_max 13
_diffrn_reflns_limit_k_min -13
_diffrn_reflns_limit_l_max 14
_diffrn_reflns_limit_l_min -14
_diffrn_reflns_number 50377
_diffrn_reflns_point_group_measured_fraction_full 1.000
_diffrn_reflns_point_group_measured_fraction_max 0.996
_diffrn_reflns_theta_full 25.242
_diffrn_reflns_theta_max 30.155
_diffrn_reflns_theta_min 2.169
_exptl_absorpt_coefficient_mu 2.073
_exptl_absorpt_correction_T_max 0.959
_exptl_absorpt_correction_T_min 0.921
_exptl_absorpt_correction_type multi-scan
_exptl_absorpt_process_details sadabs
_exptl_crystal_colour light-yellow
_exptl_crystal_density_diffrn 2.227
_exptl_crystal_density_meas ?
_exptl_crystal_description prism
_exptl_crystal_F_000 358
_exptl_crystal_size_max 0.040
_exptl_crystal_size_mid 0.040
_exptl_crystal_size_min 0.020
_refine_diff_density_max 0.601
_refine_diff_density_min -0.372
_refine_diff_density_rms 0.073
_refine_ls_extinction_method none
_refine_ls_goodness_of_fit_ref 1.052
_refine_ls_hydrogen_treatment mixed
_refine_ls_matrix_type full
_refine_ls_number_parameters 163
_refine_ls_number_reflns 2985
_refine_ls_number_restraints 3
_refine_ls_restrained_S_all 1.051
_refine_ls_R_factor_all 0.0211
_refine_ls_R_factor_gt 0.0204
_refine_ls_shift/su_max 0.001
_refine_ls_shift/su_mean 0.000
_refine_ls_structure_factor_coef Fsqd
_refine_ls_weighting_details 'w=1/[\s^2^(Fo^2^)+(0.0278P)^2^+0.1003P] where P=(Fo^2^+2Fc^2^)/3'
_refine_ls_weighting_scheme calc
_refine_ls_wR_factor_gt 0.0477
_refine_ls_wR_factor_ref 0.0480
_reflns_Friedel_coverage 0.000
_reflns_number_gt 2914
_reflns_number_total 2985
_reflns_threshold_expression 'I > 2\s(I)'
_cod_data_source_file c9ce00168a2.cif
_cod_data_source_block compound3
_cod_depositor_comments
;
The following automatic conversions were performed:

'_exptl_crystal_density_meas' value 'not measured' was changed to '?'
- the value is perceived as not measured.

Automatic conversion script
Id: cif_fix_values 4973 2017-02-22 13:04:09Z antanas 

 Adding full bibliography for 7232452--7232457.cif.
;
_cod_database_code 7232454
_shelx_shelxl_version_number 2016/6
_shelx_space_group_comment
;
The symmetry employed for this shelxl refinement is uniquely defined
by the following loop, which should always be used as a source of
symmetry information in preference to the above space-group names.
They are only intended as comments.
;
_shelx_estimated_absorpt_t_min 0.922
_shelx_estimated_absorpt_t_max 0.960

loop_
_space_group_symop_operation_xyz
'x, y, z'
'-x, -y, -z'

loop_
_atom_site_label
_atom_site_type_symbol
_atom_site_fract_x
_atom_site_fract_y
_atom_site_fract_z
_atom_site_U_iso_or_equiv
_atom_site_adp_type
_atom_site_occupancy
_atom_site_site_symmetry_order
_atom_site_calc_flag
_atom_site_refinement_flags_posn
_atom_site_refinement_flags_adp
C1 C 1.1147(4) 0.8093(3) 0.7972(3) 0.0337(5) Uani 1 1 d . .
H1 H 1.211990 0.726519 0.829223 0.040 Uiso 1 1 calc R U
C2 C 1.1093(4) 0.9338(3) 0.8289(3) 0.0338(5) Uani 1 1 d . .
H2 H 1.202401 0.953218 0.885317 0.041 Uiso 1 1 calc R U
C3 C 0.9405(4) 1.0267(3) 0.7622(2) 0.0282(4) Uani 1 1 d . .
H3 H 0.897068 1.120261 0.765820 0.034 Uiso 1 1 calc R U
C4 C 0.8487(3) 0.9566(3) 0.6898(2) 0.0244(4) Uani 1 1 d . .
C5 C 0.6698(3) 1.0148(2) 0.6085(2) 0.0240(4) Uani 1 1 d . .
H5 H 0.601470 1.102214 0.612428 0.029 Uiso 1 1 calc R U
C6 C 0.5495(6) 0.6550(5) 0.1040(3) 0.0543(8) Uani 1 1 d . .
N1 N 0.5922(3) 0.9612(2) 0.53093(17) 0.0219(3) Uani 1 1 d . .
N2 N 0.9579(3) 0.8242(2) 0.7128(2) 0.0276(3) Uani 1 1 d . .
H2A H 0.930749 0.758872 0.678261 0.033 Uiso 1 1 calc R U
O1 O 0.7168(3) 0.6762(3) 0.3034(2) 0.0439(4) Uani 1 1 d . .
O2 O 0.3173(3) 0.6454(2) 0.3271(2) 0.0377(4) Uani 1 1 d . .
O3 O 0.5419(3) 0.4279(2) 0.3546(2) 0.0428(5) Uani 1 1 d . .
O4 O 0.9874(3) 0.6101(2) 0.5945(2) 0.0342(4) Uani 1 1 d D .
S1 S 0.52799(8) 0.59453(6) 0.29290(5) 0.02327(9) Uani 1 1 d . .
F1 F 0.3803(5) 0.5940(5) 0.0762(3) 0.1045(12) Uani 1 1 d . .
F2 F 0.7339(4) 0.6110(4) 0.0582(2) 0.0805(8) Uani 1 1 d . .
F3 F 0.5454(6) 0.8087(4) 0.0327(3) 0.1070(12) Uani 1 1 d . .
Ag1 Ag 0.76044(3) 0.80210(2) 0.44635(2) 0.03019(5) Uani 1 1 d . .
H4A H 0.914(5) 0.521(2) 0.640(4) 0.059(11) Uiso 1 1 d D .
H4B H 1.127(2) 0.617(5) 0.572(6) 0.11(2) Uiso 1 1 d D .

loop_
_atom_site_aniso_label
_atom_site_aniso_U_11
_atom_site_aniso_U_22
_atom_site_aniso_U_33
_atom_site_aniso_U_23
_atom_site_aniso_U_13
_atom_site_aniso_U_12
C1 0.0335(10) 0.0282(11) 0.0386(11) -0.0118(10) -0.0158(9) 0.0088(9)
C2 0.0338(11) 0.0361(13) 0.0359(11) -0.0173(10) -0.0170(9) 0.0065(9)
C3 0.0298(9) 0.0287(11) 0.0313(9) -0.0168(9) -0.0090(8) 0.0050(8)
C4 0.0241(8) 0.0227(9) 0.0283(8) -0.0124(8) -0.0071(7) 0.0029(7)
C5 0.0215(8) 0.0231(10) 0.0311(9) -0.0152(8) -0.0055(7) 0.0043(7)
C6 0.0565(16) 0.075(2) 0.0317(12) -0.0227(15) -0.0110(11) 0.0045(16)
N1 0.0201(7) 0.0210(8) 0.0272(7) -0.0126(6) -0.0058(6) 0.0048(6)
N2 0.0289(8) 0.0219(8) 0.0348(9) -0.0137(7) -0.0113(7) 0.0056(7)
O1 0.0332(8) 0.0573(13) 0.0615(11) -0.0449(11) -0.0057(8) -0.0056(8)
O2 0.0298(8) 0.0315(9) 0.0549(10) -0.0233(9) -0.0026(7) 0.0090(7)
O3 0.0343(8) 0.0236(8) 0.0600(11) -0.0114(8) -0.0008(8) 0.0069(7)
O4 0.0229(6) 0.0263(8) 0.0578(10) -0.0222(8) -0.0085(7) 0.0081(6)
S1 0.02411(19) 0.0223(2) 0.0272(2) -0.01402(19) -0.00593(16) 0.00334(17)
F1 0.0895(18) 0.183(4) 0.0775(15) -0.085(2) -0.0366(14) -0.005(2)
F2 0.0765(15) 0.121(2) 0.0561(11) -0.0564(14) 0.0160(10) -0.0024(15)
F3 0.112(2) 0.090(2) 0.0524(13) 0.0253(14) -0.0110(13) 0.0169(18)
Ag1 0.02949(7) 0.02892(9) 0.04220(8) -0.02355(8) -0.01057(5) 0.00981(7)

loop_
_atom_type_symbol
_atom_type_description
_atom_type_scat_dispersion_real
_atom_type_scat_dispersion_imag
_atom_type_scat_source
C C 0.0033 0.0016 'International Tables Vol C Tables 4.2.6.8 and 6.1.1.4'
H H 0.0000 0.0000 'International Tables Vol C Tables 4.2.6.8 and 6.1.1.4'
N N 0.0061 0.0033 'International Tables Vol C Tables 4.2.6.8 and 6.1.1.4'
O O 0.0106 0.0060 'International Tables Vol C Tables 4.2.6.8 and 6.1.1.4'
S S 0.1246 0.1234 'International Tables Vol C Tables 4.2.6.8 and 6.1.1.4'
F F 0.0171 0.0103 'International Tables Vol C Tables 4.2.6.8 and 6.1.1.4'
Ag Ag -0.8971 1.1015 'International Tables Vol C Tables 4.2.6.8 and 6.1.1.4'

loop_
_geom_angle_atom_site_label_1
_geom_angle_atom_site_label_2
_geom_angle_atom_site_label_3
_geom_angle
_geom_angle_site_symmetry_1
_geom_angle_site_symmetry_3
N2 C1 C2 108.7(2) . .
N2 C1 H1 125.7 . .
C2 C1 H1 125.7 . .
C1 C2 C3 107.1(2) . .
C1 C2 H2 126.5 . .
C3 C2 H2 126.5 . .
C4 C3 C2 107.4(2) . .
C4 C3 Ag1 95.45(13) . 2_776
C2 C3 Ag1 87.64(15) . 2_776
C4 C3 H3 126.3 . .
C2 C3 H3 126.3 . .
Ag1 C3 H3 87.4 2_776 .
N2 C4 C3 107.51(18) . .
N2 C4 C5 127.6(2) . .
C3 C4 C5 124.9(2) . .
N1 C5 C4 126.78(19) . .
N1 C5 H5 116.6 . .
C4 C5 H5 116.6 . .
F1 C6 F2 109.3(3) . .
F1 C6 F3 107.1(3) . .
F2 C6 F3 108.9(3) . .
F1 C6 S1 110.2(2) . .
F2 C6 S1 110.9(2) . .
F3 C6 S1 110.4(3) . .
C5 N1 N1 113.6(2) . 2_676
C5 N1 Ag1 126.92(13) . .
N1 N1 Ag1 117.91(17) 2_676 .
C1 N2 C4 109.3(2) . .
C1 N2 H2A 125.3 . .
C4 N2 H2A 125.3 . .
S1 O1 Ag1 131.19(11) . .
Ag1 O4 H4A 110(3) . .
Ag1 O4 H4B 121(3) . .
H4A O4 H4B 121.5(19) . .
O3 S1 O1 113.77(13) . .
O3 S1 O2 114.83(11) . .
O1 S1 O2 115.13(12) . .
O3 S1 C6 103.93(17) . .
O1 S1 C6 102.98(15) . .
O2 S1 C6 104.18(14) . .
N1 Ag1 O1 142.91(7) . .
N1 Ag1 O4 117.56(6) . .
O1 Ag1 O4 94.66(7) . .
N1 Ag1 C3 107.30(7) . 2_776
O1 Ag1 C3 83.29(7) . 2_776
O4 Ag1 C3 99.21(7) . 2_776

loop_
_geom_bond_atom_site_label_1
_geom_bond_atom_site_label_2
_geom_bond_distance
_geom_bond_site_symmetry_2
C1 N2 1.356(3) .
C1 C2 1.375(4) .
C1 H1 0.9500 .
C2 C3 1.403(3) .
C2 H2 0.9500 .
C3 C4 1.389(3) .
C3 Ag1 2.580(2) 2_776
C3 H3 0.9500 .
C4 N2 1.367(3) .
C4 C5 1.432(3) .
C5 N1 1.283(3) .
C5 H5 0.9500 .
C6 F1 1.315(5) .
C6 F2 1.316(4) .
C6 F3 1.317(5) .
C6 S1 1.807(3) .
N1 N1 1.412(3) 2_676
N1 Ag1 2.2769(17) .
N2 H2A 0.8800 .
O1 S1 1.4369(19) .
O1 Ag1 2.3621(19) .
O2 S1 1.4390(16) .
O3 S1 1.4311(19) .
O4 Ag1 2.3885(17) .
O4 H4A 0.857(9) .
O4 H4B 0.850(10) .
